data_4035363
loop_
_publ_author_name
'Ding, Ya-Li'
'Li, Shi-Ning'
'Cheng, Ying'

_publ_section_title
;
 Selective Synthesis of Multifunctionalized 2,3-Dihydroinden-1-ones and
 1,3-Dihydroisobenzofurans from the Reaction of o-Alkynylbenzaldehydes
 with Imines Steered by N-Heterocyclic Carbene/Copper(II) and
 N-Heterocyclic Carbene/Base Cascade Catalysis.
;
_journal_issue 16
_journal_name_full 'The Journal of organic chemistry'
_journal_page_first 8971
_journal_page_last 8983
_journal_paper_doi 10.1021/acs.joc.8b01163
_journal_volume 83
_journal_year 2018
_chemical_formula_moiety 'C29 H21 N O2'
_chemical_formula_sum 'C29 H21 N O2'
_chemical_formula_weight 415.47
_space_group_crystal_system monoclinic
_space_group_IT_number 14
_space_group_name_Hall '-P 2ybc'
_space_group_name_H-M_alt 'P 1 21/c 1'
_atom_sites_solution_hydrogens geom
_audit_creation_date 2016-07-21
_audit_creation_method
;
Olex2 1.2
(compiled 2015.09.30 svn.r3233 for OlexSys, GUI svn.r5103)
;
_cell_angle_alpha 90
_cell_angle_beta 101.755(3)
_cell_angle_gamma 90
_cell_formula_units_Z 4
_cell_length_a 11.0705(4)
_cell_length_b 7.8190(3)
_cell_length_c 25.7254(8)
_cell_measurement_reflns_used 8657
_cell_measurement_temperature 150.00(10)
_cell_measurement_theta_max 73.0580
_cell_measurement_theta_min 4.0820
_cell_volume 2180.10(14)
_computing_cell_refinement 'CrysAlisPro 1.171.39.6a (Rigaku OD, 2015)'
_computing_data_collection 'CrysAlisPro 1.171.39.6a (Rigaku OD, 2015)'
_computing_data_reduction 'CrysAlisPro 1.171.39.6a (Rigaku OD, 2015)'
_computing_molecular_graphics 'Olex2 (Dolomanov et al., 2009)'
_computing_publication_material 'Olex2 (Dolomanov et al., 2009)'
_computing_structure_refinement 'ShelXL (Sheldrick, 2015)'
_computing_structure_solution 'ShelXT (Sheldrick, 2015)'
_diffrn_ambient_environment N~2~
_diffrn_ambient_temperature 150.00(10)
_diffrn_detector 'CCD plate'
_diffrn_detector_area_resol_mean 5.3127
_diffrn_detector_type AtlasS2
_diffrn_measured_fraction_theta_full 1.000
_diffrn_measured_fraction_theta_max 0.986
_diffrn_measurement_details
;
List of Runs (angles in degrees, time in seconds):

  # Type    Start    End  Width  t~exp~   \w     \q     \k     \f   Frames
--------------------------------------------------------------------------
  1  \w    -66.00  33.00   1.00    2.00    --  -41.49  37.00   0.00   99
  2  \w    -76.00 -28.00   1.00    2.00    --  -41.49 -37.00   0.00   48
  3  \w    -78.00  -2.00   1.00    2.00    --  -41.49 125.00  60.00   76
  4  \w   -114.00 -88.00   1.00    2.00    --  -41.49 -37.00  90.00   26
  5  \w   -114.00 -12.00   1.00    2.00    --  -41.49 -71.00-157.00  102
  6  \w     47.00  86.00   1.00    2.00    --   41.49-125.00  30.00   39
  7  \w     41.00 134.00   1.00    3.00    --  107.19 -61.00   0.00   93
  8  \w     91.00 119.00   1.00    3.00    --  107.19-125.00 -30.00   28
  9  \w     83.00 117.00   1.00    3.00    --  107.19-125.00  90.00   34
 10  \w     60.00 109.00   1.00    3.00    --  107.19 -94.00 120.00   49
 11  \w     86.00 133.00   1.00    3.00    --  107.19 -45.00 120.00   47
 12  \w     91.00 174.00   1.00    3.00    --  107.19  45.00 150.00   83
 13  \w     95.00 141.00   1.00    3.00    --  107.19 125.00  30.00   46
 14  \w    109.00 135.00   1.00    3.00    --  107.19 125.00 -90.00   26
 15  \w     93.00 177.00   1.00    3.00    --  107.19  45.00-150.00   84
 16  \w     87.00 112.00   1.00    3.00    --  107.19 -30.00 -30.00   25
 17  \w     46.00  96.00   1.00    3.00    --  107.19-125.00  30.00   50
 18  \w     38.00  64.00   1.00    3.00    --  107.19-125.00 -30.00   26
 19  \w     33.00  66.00   1.00    3.00    --  107.19 -30.00 -30.00   33
 20  \w     36.00  81.00   1.00    3.00    --  107.19 -45.00 120.00   45
 21  \w     92.00 178.00   1.00    3.00    --  107.19  77.00  90.00   86
 22  \w     55.00 137.00   1.00    3.00    --  107.19 -77.00-180.00   82
;
_diffrn_measurement_device 'four-circle diffractometer'
_diffrn_measurement_device_type 'SuperNova, Dual, Cu at home/near, AtlasS2'
_diffrn_measurement_method '\w scans'
_diffrn_orient_matrix_type 'CrysAlisPro convention (1999,Acta A55,543-557)'
_diffrn_orient_matrix_UB_11 -0.0265824000
_diffrn_orient_matrix_UB_12 -0.0777016000
_diffrn_orient_matrix_UB_13 -0.0019844000
_diffrn_orient_matrix_UB_21 -0.0504389000
_diffrn_orient_matrix_UB_22 0.0213637000
_diffrn_orient_matrix_UB_23 -0.0487725000
_diffrn_orient_matrix_UB_31 0.1001796000
_diffrn_orient_matrix_UB_32 -0.0080700000
_diffrn_orient_matrix_UB_33 -0.0368597000
_diffrn_radiation_monochromator mirror
_diffrn_radiation_probe x-ray
_diffrn_radiation_type CuK\a
_diffrn_radiation_wavelength 1.54184
_diffrn_reflns_av_R_equivalents 0.0748
_diffrn_reflns_av_unetI/netI 0.0539
_diffrn_reflns_Laue_measured_fraction_full 1.000
_diffrn_reflns_Laue_measured_fraction_max 0.986
_diffrn_reflns_limit_h_max 13
_diffrn_reflns_limit_h_min -13
_diffrn_reflns_limit_k_max 9
_diffrn_reflns_limit_k_min -8
_diffrn_reflns_limit_l_max 31
_diffrn_reflns_limit_l_min -31
_diffrn_reflns_number 15254
_diffrn_reflns_point_group_measured_fraction_full 1.000
_diffrn_reflns_point_group_measured_fraction_max 0.986
_diffrn_reflns_theta_full 67.684
_diffrn_reflns_theta_max 73.242
_diffrn_reflns_theta_min 3.510
_diffrn_source 'micro-focus sealed X-ray tube'
_diffrn_source_type 'SuperNova (Cu) X-ray Source'
_exptl_absorpt_coefficient_mu 0.624
_exptl_absorpt_correction_T_max 1.00000
_exptl_absorpt_correction_T_min 0.60844
_exptl_absorpt_correction_type multi-scan
_exptl_absorpt_process_details
;
CrysAlisPro 1.171.39.6a (Rigaku Oxford Diffraction, 2015)
Empirical absorption correction using spherical harmonics,
 implemented in SCALE3 ABSPACK scaling algorithm.
;
_exptl_crystal_colour colourless
_exptl_crystal_colour_primary colourless
_exptl_crystal_density_diffrn 1.266
_exptl_crystal_description block
_exptl_crystal_F_000 872
_exptl_crystal_size_max 0.25
_exptl_crystal_size_mid 0.2
_exptl_crystal_size_min 0.1
_refine_diff_density_max 0.277
_refine_diff_density_min -0.296
_refine_diff_density_rms 0.059
_refine_ls_extinction_method none
_refine_ls_goodness_of_fit_ref 1.048
_refine_ls_hydrogen_treatment constr
_refine_ls_matrix_type full
_refine_ls_number_parameters 289
_refine_ls_number_reflns 4319
_refine_ls_number_restraints 0
_refine_ls_restrained_S_all 1.048
_refine_ls_R_factor_all 0.0749
_refine_ls_R_factor_gt 0.0609
_refine_ls_shift/su_max 0.000
_refine_ls_shift/su_mean 0.000
_refine_ls_structure_factor_coef Fsqd
_refine_ls_weighting_details 'w=1/[\s^2^(Fo^2^)+(0.0603P)^2^+0.4608P] where P=(Fo^2^+2Fc^2^)/3'
_refine_ls_weighting_scheme calc
_refine_ls_wR_factor_gt 0.1156
_refine_ls_wR_factor_ref 0.1226
_reflns_Friedel_coverage 0.000
_reflns_number_gt 3744
_reflns_number_total 4319
_reflns_threshold_expression 'I > 2\s(I)'
_cod_data_source_file jo8b01163_si_002.cif
_cod_data_source_block 20160720c
_cod_database_code 4035363
_chemical_oxdiff_formula c1h1n1o1S1
_shelx_space_group_comment
;
The symmetry employed for this shelxl refinement is uniquely defined
by the following loop, which should always be used as a source of
symmetry information in preference to the above space-group names.
They are only intended as comments.
;
_reflns_odcompleteness_completeness 99.75
_reflns_odcompleteness_iscentric 1
_reflns_odcompleteness_theta 66.97
_olex2_refinement_description
;
1. Fixed Uiso
 At 1.2 times of:
  All C(H) groups, All N(H) groups
2.a Aromatic/amide H refined with riding coordinates:
 N1(H1), C1(H1A), C2(H2), C3(H3), C4(H4), C5(H5), C11(H11), C12(H12), C13(H13),
  C14(H14), C17(H17), C19(H19), C20(H20), C21(H21), C22(H22), C23(H23),
 C25(H25), C26(H26), C27(H27), C28(H28), C29(H29)
;
_shelx_shelxl_version_number 2014/7
_olex2_date_sample_data_collection 2016-07-20
_olex2_submission_special_instructions 'No special instructions were received'
_oxdiff_exptl_absorpt_empirical_details
;
Empirical correction (ABSPACK) includes:
- Absorption correction using spherical harmonics
- Frame scaling
;
_oxdiff_exptl_absorpt_empirical_full_max 2.464
_oxdiff_exptl_absorpt_empirical_full_min 0.147

loop_
_space_group_symop_operation_xyz
'x, y, z'
'-x, y+1/2, -z+1/2'
'-x, -y, -z'
'x, -y-1/2, z-1/2'

loop_
_atom_site_label
_atom_site_type_symbol
_atom_site_fract_x
_atom_site_fract_y
_atom_site_fract_z
_atom_site_U_iso_or_equiv
_atom_site_adp_type
_atom_site_occupancy
_atom_site_site_symmetry_order
_atom_site_calc_flag
_atom_site_refinement_flags_posn
O1 O 0.44447(9) 0.12403(13) 0.38519(4) 0.0231(2) Uani 1 1 d .
O2 O 0.33103(10) -0.05226(12) 0.47133(4) 0.0250(2) Uani 1 1 d .
N1 N 0.23844(11) 0.08138(14) 0.36563(4) 0.0180(2) Uani 1 1 d .
H1 H 0.1768 0.0354 0.3445 0.022 Uiso 1 1 calc R
C1 C 0.47138(14) -0.09384(18) 0.29933(6) 0.0235(3) Uani 1 1 d .
H1A H 0.5346 -0.1013 0.3292 0.028 Uiso 1 1 calc R
C2 C 0.48629(15) -0.16591(19) 0.25182(6) 0.0295(4) Uani 1 1 d .
H2 H 0.5586 -0.2243 0.2502 0.035 Uiso 1 1 calc R
C3 C 0.39385(16) -0.1513(2) 0.20679(6) 0.0319(4) Uani 1 1 d .
H3 H 0.4044 -0.1988 0.1749 0.038 Uiso 1 1 calc R
C4 C 0.28554(16) -0.0657(2) 0.20947(6) 0.0307(4) Uani 1 1 d .
H4 H 0.2238 -0.0547 0.1792 0.037 Uiso 1 1 calc R
C5 C 0.26895(14) 0.00367(19) 0.25731(6) 0.0236(3) Uani 1 1 d .
H5 H 0.1957 0.0594 0.2591 0.028 Uiso 1 1 calc R
C6 C 0.36187(13) -0.01015(17) 0.30253(5) 0.0189(3) Uani 1 1 d .
C7 C 0.35300(13) 0.07073(16) 0.35444(5) 0.0179(3) Uani 1 1 d .
C8 C 0.21919(12) 0.16982(16) 0.41301(5) 0.0163(3) Uani 1 1 d .
C9 C 0.30806(12) 0.09732(17) 0.46348(5) 0.0176(3) Uani 1 1 d .
C10 C 0.34758(12) 0.24332(16) 0.49848(5) 0.0168(3) Uani 1 1 d .
C11 C 0.41015(13) 0.24183(18) 0.55142(5) 0.0212(3) Uani 1 1 d .
H11 H 0.4344 0.1397 0.5690 0.025 Uiso 1 1 calc R
C12 C 0.43475(13) 0.3980(2) 0.57675(6) 0.0245(3) Uani 1 1 d .
H12 H 0.4746 0.4012 0.6123 0.029 Uiso 1 1 calc R
C13 C 0.40043(14) 0.55053(18) 0.54957(6) 0.0245(3) Uani 1 1 d .
H13 H 0.4188 0.6540 0.5672 0.029 Uiso 1 1 calc R
C14 C 0.33953(13) 0.55152(17) 0.49682(6) 0.0212(3) Uani 1 1 d .
H14 H 0.3169 0.6539 0.4791 0.025 Uiso 1 1 calc R
C15 C 0.31304(12) 0.39498(17) 0.47106(5) 0.0173(3) Uani 1 1 d .
C16 C 0.25184(12) 0.36031(17) 0.41549(5) 0.0168(3) Uani 1 1 d .
C17 C 0.23930(13) 0.47398(17) 0.37597(6) 0.0204(3) Uani 1 1 d .
H17 H 0.2701 0.5829 0.3853 0.024 Uiso 1 1 calc R
C18 C 0.18272(13) 0.44826(17) 0.31942(6) 0.0209(3) Uani 1 1 d .
C19 C 0.07240(13) 0.3586(2) 0.30238(6) 0.0251(3) Uani 1 1 d .
H19 H 0.0302 0.3163 0.3274 0.030 Uiso 1 1 calc R
C20 C 0.02484(14) 0.3318(2) 0.24878(6) 0.0294(3) Uani 1 1 d .
H20 H -0.0483 0.2712 0.2381 0.035 Uiso 1 1 calc R
C21 C 0.08675(16) 0.3955(2) 0.21108(6) 0.0319(4) Uani 1 1 d .
H21 H 0.0560 0.3758 0.1752 0.038 Uiso 1 1 calc R
C22 C 0.19438(16) 0.4882(2) 0.22708(6) 0.0321(4) Uani 1 1 d .
H22 H 0.2353 0.5321 0.2018 0.039 Uiso 1 1 calc R
C23 C 0.24142(14) 0.5161(2) 0.28061(6) 0.0268(3) Uani 1 1 d .
H23 H 0.3129 0.5806 0.2909 0.032 Uiso 1 1 calc R
C24 C 0.08810(13) 0.13579(19) 0.42165(5) 0.0212(3) Uani 1 1 d .
C25 C 0.00913(15) 0.2689(2) 0.42809(6) 0.0313(4) Uani 1 1 d .
H25 H 0.0361 0.3815 0.4277 0.038 Uiso 1 1 calc R
C26 C -0.11014(16) 0.2349(3) 0.43509(7) 0.0437(5) Uani 1 1 d .
H26 H -0.1625 0.3249 0.4390 0.052 Uiso 1 1 calc R
C27 C -0.15080(16) 0.0689(3) 0.43631(7) 0.0461(5) Uani 1 1 d .
H27 H -0.2310 0.0466 0.4402 0.055 Uiso 1 1 calc R
C28 C -0.07193(17) -0.0639(3) 0.43168(6) 0.0407(5) Uani 1 1 d .
H28 H -0.0987 -0.1761 0.4333 0.049 Uiso 1 1 calc R
C29 C 0.04763(15) -0.0318(2) 0.42460(6) 0.0289(3) Uani 1 1 d .
H29 H 0.1003 -0.1225 0.4218 0.035 Uiso 1 1 calc R

loop_
_atom_site_aniso_label
_atom_site_aniso_U_11
_atom_site_aniso_U_22
_atom_site_aniso_U_33
_atom_site_aniso_U_23
_atom_site_aniso_U_13
_atom_site_aniso_U_12
O1 0.0201(5) 0.0235(5) 0.0242(5) -0.0049(4) 0.0010(4) -0.0020(4)
O2 0.0329(6) 0.0137(5) 0.0271(5) 0.0022(4) 0.0031(5) 0.0005(4)
N1 0.0174(6) 0.0193(5) 0.0168(5) -0.0041(5) 0.0025(5) -0.0036(5)
C1 0.0226(7) 0.0215(7) 0.0266(7) -0.0007(6) 0.0055(6) 0.0001(6)
C2 0.0314(8) 0.0245(7) 0.0362(8) -0.0052(7) 0.0154(7) 0.0006(6)
C3 0.0399(9) 0.0327(8) 0.0266(7) -0.0091(7) 0.0154(7) -0.0056(7)
C4 0.0327(8) 0.0373(9) 0.0206(7) -0.0043(7) 0.0021(6) -0.0037(7)
C5 0.0222(7) 0.0250(7) 0.0235(7) -0.0027(6) 0.0044(6) -0.0013(6)
C6 0.0205(7) 0.0160(6) 0.0207(6) -0.0014(5) 0.0054(6) -0.0037(5)
C7 0.0199(7) 0.0134(6) 0.0199(6) -0.0001(5) 0.0029(5) -0.0016(5)
C8 0.0175(6) 0.0154(6) 0.0158(6) -0.0011(5) 0.0029(5) -0.0019(5)
C9 0.0177(6) 0.0173(6) 0.0181(6) 0.0021(5) 0.0046(5) -0.0011(5)
C10 0.0153(6) 0.0164(6) 0.0186(6) -0.0006(5) 0.0032(5) -0.0003(5)
C11 0.0190(7) 0.0235(7) 0.0204(6) 0.0019(6) 0.0022(5) 0.0000(6)
C12 0.0197(7) 0.0323(8) 0.0202(7) -0.0053(6) 0.0009(6) -0.0035(6)
C13 0.0214(7) 0.0226(7) 0.0303(7) -0.0110(6) 0.0069(6) -0.0051(6)
C14 0.0206(7) 0.0156(6) 0.0283(7) -0.0018(6) 0.0070(6) 0.0005(5)
C15 0.0146(6) 0.0169(6) 0.0209(7) -0.0001(5) 0.0050(5) 0.0004(5)
C16 0.0142(6) 0.0155(6) 0.0210(6) -0.0003(5) 0.0042(5) 0.0015(5)
C17 0.0184(6) 0.0169(6) 0.0255(7) 0.0022(6) 0.0038(6) 0.0011(5)
C18 0.0194(7) 0.0196(6) 0.0231(7) 0.0061(6) 0.0032(6) 0.0046(5)
C19 0.0201(7) 0.0294(7) 0.0253(7) 0.0074(6) 0.0033(6) 0.0021(6)
C20 0.0212(7) 0.0351(8) 0.0285(8) 0.0038(7) -0.0029(6) 0.0024(6)
C21 0.0337(9) 0.0394(9) 0.0200(7) 0.0051(7) -0.0010(6) 0.0104(7)
C22 0.0359(9) 0.0362(8) 0.0263(7) 0.0093(7) 0.0109(7) 0.0049(7)
C23 0.0241(7) 0.0280(7) 0.0286(8) 0.0076(6) 0.0061(6) 0.0006(6)
C24 0.0183(7) 0.0309(7) 0.0137(6) -0.0009(5) 0.0018(5) -0.0061(6)
C25 0.0234(8) 0.0414(9) 0.0314(8) 0.0038(7) 0.0111(7) 0.0014(7)
C26 0.0245(8) 0.0725(14) 0.0378(9) 0.0067(9) 0.0150(7) 0.0040(9)
C27 0.0236(8) 0.0888(16) 0.0274(8) 0.0042(9) 0.0087(7) -0.0177(9)
C28 0.0385(10) 0.0597(12) 0.0228(7) 0.0003(8) 0.0038(7) -0.0306(9)
C29 0.0303(8) 0.0357(8) 0.0196(7) -0.0022(6) 0.0024(6) -0.0151(7)

loop_
_atom_type_symbol
_atom_type_description
_atom_type_scat_dispersion_real
_atom_type_scat_dispersion_imag
_atom_type_scat_source
C C 0.0181 0.0091 'International Tables Vol C Tables 4.2.6.8 and 6.1.1.4'
H H 0.0000 0.0000 'International Tables Vol C Tables 4.2.6.8 and 6.1.1.4'
N N 0.0311 0.0180 'International Tables Vol C Tables 4.2.6.8 and 6.1.1.4'
O O 0.0492 0.0322 'International Tables Vol C Tables 4.2.6.8 and 6.1.1.4'

loop_
_geom_angle_atom_site_label_1
_geom_angle_atom_site_label_2
_geom_angle_atom_site_label_3
_geom_angle
C7 N1 H1 119.7
C7 N1 C8 120.60(11)
C8 N1 H1 119.7
C2 C1 H1A 119.9
C2 C1 C6 120.26(14)
C6 C1 H1A 119.9
C1 C2 H2 119.9
C3 C2 C1 120.23(15)
C3 C2 H2 119.9
C2 C3 H3 120.1
C2 C3 C4 119.80(14)
C4 C3 H3 120.1
C3 C4 H4 119.9
C3 C4 C5 120.23(15)
C5 C4 H4 119.9
C4 C5 H5 120.0
C4 C5 C6 120.07(14)
C6 C5 H5 120.0
C1 C6 C7 117.78(13)
C5 C6 C1 119.38(13)
C5 C6 C7 122.74(13)
O1 C7 N1 121.82(12)
O1 C7 C6 121.57(12)
N1 C7 C6 116.61(12)
N1 C8 C9 110.36(11)
N1 C8 C16 115.08(10)
N1 C8 C24 110.07(11)
C16 C8 C9 102.38(10)
C16 C8 C24 112.62(11)
C24 C8 C9 105.65(10)
O2 C9 C8 124.44(12)
O2 C9 C10 128.83(13)
C10 C9 C8 106.62(11)
C11 C10 C9 128.30(12)
C15 C10 C9 109.59(12)
C15 C10 C11 122.10(12)
C10 C11 H11 121.2
C12 C11 C10 117.56(13)
C12 C11 H11 121.2
C11 C12 H12 119.7
C11 C12 C13 120.68(14)
C13 C12 H12 119.7
C12 C13 H13 119.2
C14 C13 C12 121.57(13)
C14 C13 H13 119.2
C13 C14 H14 120.9
C13 C14 C15 118.26(13)
C15 C14 H14 120.9
C10 C15 C14 119.81(13)
C10 C15 C16 111.01(12)
C14 C15 C16 129.18(13)
C15 C16 C8 106.06(11)
C17 C16 C8 128.94(13)
C17 C16 C15 124.78(13)
C16 C17 H17 116.0
C16 C17 C18 128.08(13)
C18 C17 H17 116.0
C19 C18 C17 123.04(12)
C19 C18 C23 117.92(14)
C23 C18 C17 119.04(13)
C18 C19 H19 119.4
C20 C19 C18 121.15(13)
C20 C19 H19 119.4
C19 C20 H20 120.1
C19 C20 C21 119.88(15)
C21 C20 H20 120.1
C20 C21 H21 120.1
C22 C21 C20 119.84(15)
C22 C21 H21 120.1
C21 C22 H22 119.9
C21 C22 C23 120.28(14)
C23 C22 H22 119.9
C18 C23 H23 119.6
C22 C23 C18 120.87(14)
C22 C23 H23 119.6
C25 C24 C8 121.54(13)
C25 C24 C29 118.75(14)
C29 C24 C8 119.68(13)
C24 C25 H25 119.7
C24 C25 C26 120.50(17)
C26 C25 H25 119.7
C25 C26 H26 119.8
C27 C26 C25 120.37(18)
C27 C26 H26 119.8
C26 C27 H27 120.2
C26 C27 C28 119.54(16)
C28 C27 H27 120.2
C27 C28 H28 119.6
C27 C28 C29 120.73(17)
C29 C28 H28 119.6
C24 C29 C28 120.04(17)
C24 C29 H29 120.0
C28 C29 H29 120.0

loop_
_geom_bond_atom_site_label_1
_geom_bond_atom_site_label_2
_geom_bond_distance
O1 C7 1.2240(17)
O2 C9 1.2051(17)
N1 H1 0.8600
N1 C7 1.3590(17)
N1 C8 1.4542(16)
C1 H1A 0.9300
C1 C2 1.386(2)
C1 C6 1.3947(19)
C2 H2 0.9300
C2 C3 1.385(2)
C3 H3 0.9300
C3 C4 1.387(2)
C4 H4 0.9300
C4 C5 1.391(2)
C5 H5 0.9300
C5 C6 1.391(2)
C6 C7 1.4989(18)
C8 C9 1.5667(19)
C8 C16 1.5309(18)
C8 C24 1.5355(18)
C9 C10 1.4646(19)
C10 C11 1.3964(19)
C10 C15 1.3929(19)
C11 H11 0.9300
C11 C12 1.385(2)
C12 H12 0.9300
C12 C13 1.396(2)
C13 H13 0.9300
C13 C14 1.387(2)
C14 H14 0.9300
C14 C15 1.3944(19)
C15 C16 1.4771(18)
C16 C17 1.3360(19)
C17 H17 0.9300
C17 C18 1.4759(19)
C18 C19 1.399(2)
C18 C23 1.4017(19)
C19 H19 0.9300
C19 C20 1.388(2)
C20 H20 0.9300
C20 C21 1.389(2)
C21 H21 0.9300
C21 C22 1.384(3)
C22 H22 0.9300
C22 C23 1.387(2)
C23 H23 0.9300
C24 C25 1.391(2)
C24 C29 1.392(2)
C25 H25 0.9300
C25 C26 1.394(2)
C26 H26 0.9300
C26 C27 1.376(3)
C27 H27 0.9300
C27 C28 1.377(3)
C28 H28 0.9300
C28 C29 1.395(2)
C29 H29 0.9300

loop_
_geom_torsion_atom_site_label_1
_geom_torsion_atom_site_label_2
_geom_torsion_atom_site_label_3
_geom_torsion_atom_site_label_4
_geom_torsion
O2 C9 C10 C11 -7.6(2)
O2 C9 C10 C15 172.46(13)
N1 C8 C9 O2 -41.43(17)
N1 C8 C9 C10 142.22(11)
N1 C8 C16 C15 -139.77(11)
N1 C8 C16 C17 34.95(19)
N1 C8 C24 C25 -126.77(14)
N1 C8 C24 C29 54.98(16)
C1 C2 C3 C4 -0.7(2)
C1 C6 C7 O1 28.77(19)
C1 C6 C7 N1 -151.07(12)
C2 C1 C6 C5 -1.5(2)
C2 C1 C6 C7 -177.81(12)
C2 C3 C4 C5 -0.7(2)
C3 C4 C5 C6 1.0(2)
C4 C5 C6 C1 0.1(2)
C4 C5 C6 C7 176.24(13)
C5 C6 C7 O1 -147.45(14)
C5 C6 C7 N1 32.70(18)
C6 C1 C2 C3 1.8(2)
C7 N1 C8 C9 -53.55(15)
C7 N1 C8 C16 61.68(16)
C7 N1 C8 C24 -169.78(12)
C8 N1 C7 O1 5.06(19)
C8 N1 C7 C6 -175.09(11)
C8 C9 C10 C11 168.50(13)
C8 C9 C10 C15 -11.40(14)
C8 C16 C17 C18 4.4(2)
C8 C24 C25 C26 179.03(14)
C8 C24 C29 C28 -179.08(13)
C9 C8 C16 C15 -20.03(12)
C9 C8 C16 C17 154.70(13)
C9 C8 C24 C25 114.08(14)
C9 C8 C24 C29 -64.16(15)
C9 C10 C11 C12 -178.34(13)
C9 C10 C15 C14 179.03(12)
C9 C10 C15 C16 -1.84(15)
C10 C11 C12 C13 -1.5(2)
C10 C15 C16 C8 14.58(14)
C10 C15 C16 C17 -160.43(13)
C11 C10 C15 C14 -0.9(2)
C11 C10 C15 C16 178.25(11)
C11 C12 C13 C14 0.8(2)
C12 C13 C14 C15 -0.1(2)
C13 C14 C15 C10 0.14(19)
C13 C14 C15 C16 -178.82(12)
C14 C15 C16 C8 -166.40(13)
C14 C15 C16 C17 18.6(2)
C15 C10 C11 C12 1.6(2)
C15 C16 C17 C18 178.18(12)
C16 C8 C9 O2 -164.41(12)
C16 C8 C9 C10 19.24(12)
C16 C8 C24 C25 3.10(18)
C16 C8 C24 C29 -175.14(12)
C16 C17 C18 C19 43.0(2)
C16 C17 C18 C23 -136.95(15)
C17 C18 C19 C20 -177.50(14)
C17 C18 C23 C22 177.06(13)
C18 C19 C20 C21 -0.4(2)
C19 C18 C23 C22 -2.9(2)
C19 C20 C21 C22 -1.2(2)
C20 C21 C22 C23 0.8(2)
C21 C22 C23 C18 1.3(2)
C23 C18 C19 C20 2.5(2)
C24 C8 C9 O2 77.53(16)
C24 C8 C9 C10 -98.83(12)
C24 C8 C16 C15 92.96(12)
C24 C8 C16 C17 -92.31(16)
C24 C25 C26 C27 0.7(3)
C25 C24 C29 C28 2.6(2)
C25 C26 C27 C28 1.4(3)
C26 C27 C28 C29 -1.4(3)
C27 C28 C29 C24 -0.6(2)
C29 C24 C25 C26 -2.7(2)
